data_7135025
loop_
_publ_author_name
'Shao, Xueying'
'Yang, Yue'
'Dong, Xiaofang'
'Wang, Shen'
'Liang, Yulu'
'Liu, Zhongyi'
'Min, Hui'
'Wang, Yu-Xia'
'Cheng, Peng'

_publ_section_title
;
 Magnetic modulation and magnetocaloric effect of lanthanide porous
 organic frameworks with croconic acid.
;
_journal_issue 86
_journal_name_full 'Chemical communications (Cambridge, England)'
_journal_page_first 16862
_journal_page_last 16865
_journal_paper_doi 10.1039/d5cc04708k
_journal_volume 61
_journal_year 2025
_chemical_formula_moiety 'C60 H46 Dy8 O84, 0.5(Cl3 Dy), 2(H2 O)'
_chemical_formula_sum 'C60 H50 Cl1.5 Dy8.5 O86'
_chemical_formula_weight 3581.42
_space_group_crystal_system tetragonal
_space_group_IT_number 83
_space_group_name_Hall '-P 4'
_space_group_name_H-M_alt 'P 4/m'
_atom_sites_solution_hydrogens difmap
_audit_creation_date 2025-08-10
_audit_creation_method
;
Olex2 1.3
(compiled 2020.11.12 svn.r5f609507 for OlexSys, GUI svn.r6408)
;
_audit_update_record
;
2025-08-14 deposited with the CCDC.	2025-09-26 downloaded from the CCDC.
;
_cell_angle_alpha 90
_cell_angle_beta 90
_cell_angle_gamma 90
_cell_formula_units_Z 1
_cell_length_a 21.7419(3)
_cell_length_b 21.7419(3)
_cell_length_c 7.7397(2)
_cell_measurement_reflns_used 5903
_cell_measurement_temperature 100.00(10)
_cell_measurement_theta_max 76.4610
_cell_measurement_theta_min 2.0320
_cell_volume 3658.64(12)
_computing_cell_refinement 'CrysAlisPro 1.171.42.99a (Rigaku OD, 2023)'
_computing_data_collection 'CrysAlisPro 1.171.42.99a (Rigaku OD, 2023)'
_computing_data_reduction 'CrysAlisPro 1.171.42.99a (Rigaku OD, 2023)'
_computing_molecular_graphics 'Olex2 1.3 (Dolomanov et al., 2009)'
_computing_publication_material 'Olex2 1.3 (Dolomanov et al., 2009)'
_computing_structure_refinement 'SHELXL 2018/3 (Sheldrick, 2015)'
_computing_structure_solution 'SHELXT 2018/2 (Sheldrick, 2018)'
_diffrn_ambient_temperature 100.15
_diffrn_detector_area_resol_mean 10.0000
_diffrn_detector_type HyPix
_diffrn_measured_fraction_theta_full 0.974
_diffrn_measured_fraction_theta_max 0.935
_diffrn_measurement_details
;
List of Runs (angles in degrees, time in seconds):

  # Type    Start    End  Width  t~exp~   \w     \q     \k     \f   Frames
#--------------------------------------------------------------------------
  1  \w    -68.00 -43.00   0.50    0.94    -- -104.50  61.00-150.00   50
  2  \w    -63.00 -37.00   0.50    0.94    -- -104.50  61.00   0.00   52
  3  \w      3.00  29.00   0.50    0.23    --  -47.01  19.00 -60.00   52
  4  \w     33.00 105.00   0.50    0.94    --  105.43 -95.00 -60.00  144
  5  \w     39.00 101.00   0.50    0.94    --  105.43 -77.00 -60.00  124
  6  \w     38.00  63.00   0.50    0.94    --  105.43 -61.00-120.00   50
  7  \w     35.00  65.00   0.50    0.94    --  105.43 -59.00   6.00   60
  8  \w     34.00  61.00   0.50    0.94    --  105.43 -64.00 164.00   54
  9  \w    112.00 178.00   0.50    0.94    --  105.43  59.00 146.00  132
 10  \w     32.00 119.00   0.50    0.23    --   47.01  59.00 146.00  174
 11  \w    -27.00  20.00   0.50    0.23    --   47.01 -19.00-120.00   94
;
_diffrn_measurement_device 'four-circle diffractometer'
_diffrn_measurement_device_type 'XtaLAB Synergy R, HyPix'
_diffrn_measurement_method '\w scans'
_diffrn_radiation_type CuK\a
_diffrn_radiation_wavelength 1.54184
_diffrn_reflns_av_R_equivalents 0.0361
_diffrn_reflns_av_unetI/netI 0.0376
_diffrn_reflns_Laue_measured_fraction_full 0.974
_diffrn_reflns_Laue_measured_fraction_max 0.935
_diffrn_reflns_limit_h_max 19
_diffrn_reflns_limit_h_min -26
_diffrn_reflns_limit_k_max 26
_diffrn_reflns_limit_k_min -27
_diffrn_reflns_limit_l_max 3
_diffrn_reflns_limit_l_min -9
_diffrn_reflns_number 11440
_diffrn_reflns_point_group_measured_fraction_full 0.974
_diffrn_reflns_point_group_measured_fraction_max 0.935
_diffrn_reflns_theta_full 67.684
_diffrn_reflns_theta_max 76.442
_diffrn_reflns_theta_min 4.548
_exptl_absorpt_coefficient_mu 23.817
_exptl_absorpt_correction_T_max 1.00000
_exptl_absorpt_correction_T_min 0.47823
_exptl_absorpt_correction_type multi-scan
_exptl_absorpt_process_details
;
CrysAlisPro 1.171.42.99a (Rigaku Oxford Diffraction, 2023)
Empirical absorption correction using spherical harmonics,
implemented in SCALE3 ABSPACK scaling algorithm.
;
_exptl_crystal_colour 'clear whiteish colourless'
_exptl_crystal_colour_lustre clear
_exptl_crystal_colour_modifier whiteish
_exptl_crystal_colour_primary colourless
_exptl_crystal_density_diffrn 1.625
_exptl_crystal_description block
_exptl_crystal_F_000 1684
_refine_diff_density_max 0.784
_refine_diff_density_min -1.347
_refine_diff_density_rms 0.113
_refine_ls_extinction_method none
_refine_ls_goodness_of_fit_ref 1.039
_refine_ls_hydrogen_treatment constr
_refine_ls_matrix_type full
_refine_ls_number_parameters 365
_refine_ls_number_reflns 3875
_refine_ls_number_restraints 69
_refine_ls_restrained_S_all 1.038
_refine_ls_R_factor_all 0.0424
_refine_ls_R_factor_gt 0.0365
_refine_ls_shift/su_max 0.001
_refine_ls_shift/su_mean 0.000
_refine_ls_structure_factor_coef Fsqd
_refine_ls_weighting_details 'w=1/[\s^2^(Fo^2^)+(0.0469P)^2^+10.8316P] where P=(Fo^2^+2Fc^2^)/3'
_refine_ls_weighting_scheme calc
_refine_ls_wR_factor_gt 0.0913
_refine_ls_wR_factor_ref 0.0944
_reflns_Friedel_coverage 0.000
_reflns_number_gt 3413
_reflns_number_total 3875
_reflns_threshold_expression 'I > 2\s(I)'
_cod_data_source_file d5cc04708k2.cif
_cod_data_source_block 2
_cod_depositor_comments 'Adding full bibliography for 7135024--7135026.cif.'
_cod_original_cell_volume 3658.64(14)
_cod_original_formula_sum 'C60 H50 Cl1.50 Dy8.50 O86'
_cod_database_code 7135025
_shelx_shelxl_version_number 2018/3
_shelx_space_group_comment
;
The symmetry employed for this shelxl refinement is uniquely defined
by the following loop, which should always be used as a source of
symmetry information in preference to the above space-group names.
They are only intended as comments.
;
_olex2_refinement_description
;
1. Fixed Uiso
 At 1.5 times of:
  All O(H,H) groups
2. Restrained distances
 Dy2-Cl2 = Dy2-Cl8
 2 with sigma of 0.02
 O6-C0 \\sim O5-C1A
 with sigma of 0.02
3. Uiso/Uaniso restraints and constraints
Cl8 \\sim Cl2A: within 2A with sigma of 0.01 and sigma for terminal atoms of
0.02 within 2A
O5 \\sim C0: within 2A with sigma of 0.01 and sigma for terminal atoms of 0.02
within 2A
Cl8 \\sim Cl2: within 2A with sigma of 0.01 and sigma for terminal atoms of
0.02 within 2A
Uanis(O5) \\sim Ueq, Uanis(C0) \\sim Ueq: with sigma of 0.01 and sigma for
terminal atoms of 0.02
Uanis(C00F) \\sim Ueq, Uanis(O7) \\sim Ueq: with sigma of 0.005 and sigma for
terminal atoms of 0.01
Uanis(O0) \\sim Ueq: with sigma of 0.005 and sigma for terminal atoms of 0.01
Uanis(C00U) \\sim Ueq, Uanis(C00U) \\sim Ueq: with sigma of 0.005 and sigma for
terminal atoms of 0.01
Uanis(O11) \\sim Ueq: with sigma of 0.05 and sigma for terminal atoms of 0.1
Uanis(O11) \\sim Ueq, Uanis(O11B) \\sim Ueq: with sigma of 0.005 and sigma for
terminal atoms of 0.01
Uanis(O3) \\sim Ueq: with sigma of 0.01 and sigma for terminal atoms of 0.02
Uanis(Dy2) \\sim Ueq: with sigma of 0.002 and sigma for terminal atoms of 0.004
Uanis(Cl8) \\sim Ueq: with sigma of 0.02 and sigma for terminal atoms of 0.04
4. Rigid body (RIGU) restrains
 Cl8
 with sigma for 1-2 distances of 0.01 and sigma for 1-3 distances of 0.01
5. Others
 Fixed Sof: O11B(0.5) O0(0.5) C0(0.25) C00F(0.25) O12(0.5) O00L(0.5) H00A(0.5)
 H00B(0.5) O00M(0.5) H00C(0.5) H00D(0.5) O00Q(0.5) H00E(0.5) H00F(0.5)
 O00S(0.5) C00U(0.5) C00V(0.5) C00W(0.5) C00X(0.5) O1(0.5) C010(0.5) C011(0.5)
 O2(0.5) H2A(0.5) H2B(0.5) Dy2(0.0625) O10(0.5) C14(0.5) O18(0.5) H18A(0.5)
 H18B(0.5) C2(0.5) O4(0.5) C1A(0.25) O7(0.25) O6(0.25) O5(0.25) Cl2(0.0625)
 O33(0.25) C35(0.25) O11(0.5) O13(0.5) H13A(0.5) H13B(0.25) O3(0.25) H3A(0.25)
 H3B(0.25) Cl8(0.0625) Cl2A(0.0625)
6.a Riding coordinates:
 O00L(H00A,H00B), O00M(H00C,H00D), O00Q(H00E,H00F), O2(H2A,H2B), O18(H18A,
 H18B), O3(H3A,H3B)
6.b Rotating group:
 O13(H13A,H13B)
;
_smtbx_masks_special_details
;
A solvent mask was calculated and 317 electrons were 
found in a volume of 1258\%A^3^ in 2 voids per unit cell. 
This is consistent with the presence of 
16[H2O], 16[H2O] per Asymmetric Unit 
which account for 320 electrons 
per unit cell.
;
_smtbx_masks_void_probe_radius 1.2
_smtbx_masks_void_truncation_radius 1.2
_olex2_submission_special_instructions 'No special instructions were received'
_oxdiff_exptl_absorpt_empirical_details
;
Empirical correction (ABSPACK) includes:
- Absorption correction using spherical harmonics
- Frame scaling
;

loop_
_space_group_symop_operation_xyz
'x, y, z'
'-x, -y, z'
'-y, x, z'
'y, -x, z'
'-x, -y, -z'
'x, y, -z'
'y, -x, -z'
'-y, x, -z'

loop_
_atom_site_label
_atom_site_type_symbol
_atom_site_fract_x
_atom_site_fract_y
_atom_site_fract_z
_atom_site_U_iso_or_equiv
_atom_site_adp_type
_atom_site_occupancy
_atom_site_site_symmetry_order
_atom_site_calc_flag
_atom_site_refinement_flags_posn
_atom_site_refinement_flags_adp
_atom_site_refinement_flags_occupancy
_atom_site_disorder_assembly
_atom_site_disorder_group
Dy01 Dy 0.20691(2) 0.68803(2) 0.500000 0.01904(11) Uani 1 2 d S T P . .
Dy02 Dy 0.07513(2) 0.36040(2) 0.500000 0.02236(12) Uani 1 2 d S T P . .
O004 O 0.1868(2) 0.3877(2) 0.500000 0.0233(9) Uani 1 2 d S T P . .
O005 O 0.0893(2) 0.4695(2) 0.500000 0.0289(10) Uani 1 2 d S T P B .
O11B O 0.2164(6) 0.6489(7) 0.798(2) 0.022(3) Uani 0.5 1 d . U P A 2
O007 O 0.1414(2) 0.5997(2) 0.500000 0.0288(11) Uani 1 2 d S T P A .
O008 O 0.26858(19) 0.5909(2) 0.500000 0.0223(9) Uani 1 2 d S T P B .
O0 O 0.0817(5) 0.3998(7) 0.797(2) 0.025(3) Uani 0.5 1 d . U P B 1
O00A O 0.3056(2) 0.4585(2) 0.500000 0.0463(16) Uani 1 2 d S T P . .
C00B C 0.1438(3) 0.4877(3) 0.500000 0.0246(14) Uani 1 2 d S T P . .
C00C C 0.2351(3) 0.5438(3) 0.500000 0.0221(13) Uani 1 2 d S T P . .
C00D C 0.1688(3) 0.5482(3) 0.500000 0.0233(13) Uani 1 2 d S T P A .
C0 C 0.0854(11) 0.6874(17) 0.000000 0.032(8) Uani 0.5 2 d DS TU P A 1
C00F C 0.161(4) 0.275(5) 1.000000 0.045(18) Uani 0.5 2 d S TU P B 1
C00G C 0.1949(3) 0.4448(3) 0.500000 0.0252(14) Uani 1 2 d S T P B .
C00H C 0.2535(3) 0.4791(3) 0.500000 0.0293(15) Uani 1 2 d S T P B .
O12 O 0.1124(3) 0.6932(4) 0.3083(10) 0.0267(14) Uani 0.5 1 d . . P A 1
O00L O 0.1968(3) 0.7852(3) 0.6279(9) 0.0291(15) Uani 0.5 1 d . . P A 1
H00A H 0.229135 0.807227 0.604502 0.044 Uiso 0.5 1 d R U P A 1
H00B H 0.199205 0.785257 0.747112 0.044 Uiso 0.5 1 d R U P A 1
O00M O -0.0170(3) 0.4120(3) 0.5777(11) 0.0392(19) Uani 0.5 1 d . . P B -1
H00C H -0.047896 0.394476 0.526090 0.059 Uiso 0.5 1 d R U P B -1
H00D H -0.030856 0.451596 0.547990 0.059 Uiso 0.5 1 d R U P B -1
O00Q O 0.1056(4) 0.2701(3) 0.6409(11) 0.044(2) Uani 0.5 1 d . . P B 2
H00E H 0.149671 0.265985 0.628495 0.066 Uiso 0.5 1 d R U P B 2
H00F H 0.109561 0.275595 0.761785 0.066 Uiso 0.5 1 d R U P B 2
O00S O 0.1412(4) 0.2944(3) 0.6931(9) 0.0371(19) Uani 0.5 1 d . . P B 1
C00U C 0.1860(4) 0.6683(4) 0.0926(12) 0.0203(17) Uani 0.5 1 d . U P A 1
C00V C 0.0610(4) 0.3714(4) 0.9092(13) 0.0248(19) Uani 0.5 1 d . . P B 2
C00W C 0.1051(4) 0.3634(4) 0.9063(12) 0.0201(17) Uani 0.5 1 d . . P B 1
C00X C 0.2301(4) 0.6916(4) 0.9083(11) 0.0211(18) Uani 0.5 1 d . . P A 2
O1 O 0.2477(3) 0.7671(3) 0.6938(8) 0.0298(15) Uani 0.5 1 d . . P A 2
C010 C 0.1381(4) 0.3070(4) 0.8516(13) 0.026(2) Uani 0.5 1 d . . P B 1
C011 C 0.1255(4) 0.6864(4) 0.1529(12) 0.0218(18) Uani 0.5 1 d . . P A 1
O2 O 0.3110(3) 0.7096(3) 0.4402(10) 0.041(2) Uani 0.5 1 d . . P A -2
H2A H 0.319679 0.746508 0.475921 0.061 Uiso 0.5 1 d R U P A -2
H2B H 0.346099 0.690498 0.435951 0.061 Uiso 0.5 1 d R U P A -2
Dy2 Dy 0.4958(10) 0.4973(15) 0.6310(4) 0.036(2) Uani 0.0625 1 d D U P C -1
O10 O -0.0082(4) 0.3353(4) 0.6946(11) 0.047(2) Uani 0.5 1 d . . P B 2
C14 C 0.0038(5) 0.3430(5) 0.8533(13) 0.034(2) Uani 0.5 1 d . . P B 2
O18 O 0.0146(4) 0.2840(3) 0.6362(11) 0.0413(19) Uani 0.5 1 d . . P B 1
H18A H -0.023196 0.296869 0.644968 0.062 Uiso 0.5 1 d R U P B 1
H18B H 0.026814 0.279559 0.742548 0.062 Uiso 0.5 1 d R U P B 1
C2 C 0.2455(4) 0.7537(4) 0.8497(12) 0.0246(19) Uani 0.5 1 d . . P A 2
O4 O 0.0997(5) 0.3904(6) 0.8008(19) 0.020(2) Uani 0.5 1 d . . P B 2
C1A C -0.0328(10) 0.3255(10) 1.000000 0.034(5) Uani 0.5 2 d DS T P B 2
O7 O 0.1903(6) 0.2259(6) 1.000000 0.036(3) Uani 0.5 2 d S TU P B 1
O6 O 0.0306(6) 0.7077(8) 0.000000 0.041(3) Uani 0.5 2 d DS T P A 1
O5 O -0.0840(7) 0.2975(11) 1.000000 0.029(5) Uani 0.5 2 d DS TU P B 2
Cl2 Cl 0.4145(7) 0.5329(7) 0.534(3) 0.024(7) Uani 0.0625 1 d D . P C -1
O33 O 0.267(3) 0.847(2) 1.000000 0.029(6) Uani 0.5 2 d S T P A 2
C35 C 0.2554(8) 0.7917(8) 1.000000 0.027(3) Uani 0.5 2 d S T P A 2
O11 O 0.2294(6) 0.6582(7) 0.198(2) 0.020(3) Uani 0.5 1 d . U P A 1
O13 O 0.1222(3) 0.7278(4) 0.6516(9) 0.0297(16) Uani 0.5 1 d . . P A 2
H13A H 0.124107 0.770988 0.668036 0.045 Uiso 0.5 1 d R U P A 2
H13B H 0.120992 0.714327 0.767865 0.045 Uiso 0.25 1 d R U P A 2
O3 O 0.3742(8) 0.6361(8) 0.7644(19) 0.049(5) Uani 0.25 1 d . U P D 1
H3A H 0.369766 0.601792 0.706800 0.073 Uiso 0.25 1 d R U P D 1
H3B H 0.412466 0.650872 0.713140 0.073 Uiso 0.25 1 d R U P D 1
Cl8 Cl 0.530(2) 0.4248(15) 0.774(4) 0.090(11) Uani 0.0625 1 d D U P C -1
Cl2A Cl 0.5834(9) 0.5126(18) 0.458(3) 0.064(10) Uani 0.0625 1 d . . P C -1

loop_
_atom_site_aniso_label
_atom_site_aniso_U_11
_atom_site_aniso_U_22
_atom_site_aniso_U_33
_atom_site_aniso_U_23
_atom_site_aniso_U_13
_atom_site_aniso_U_12
Dy01 0.01934(19) 0.0212(2) 0.01655(18) 0.000 0.000 -0.00449(13)
Dy02 0.0233(2) 0.01831(19) 0.0255(2) 0.000 0.000 -0.00010(14)
O004 0.026(2) 0.018(2) 0.026(2) 0.000 0.000 0.0032(17)
O005 0.020(2) 0.022(2) 0.045(3) 0.000 0.000 -0.0037(18)
O11B 0.026(5) 0.020(4) 0.019(4) -0.003(3) -0.003(4) -0.009(3)
O007 0.018(2) 0.015(2) 0.054(3) 0.000 0.000 -0.0023(17)
O008 0.016(2) 0.022(2) 0.028(2) 0.000 0.000 -0.0041(17)
O0 0.023(5) 0.023(4) 0.029(4) -0.001(3) -0.003(4) 0.006(4)
O00A 0.025(3) 0.033(3) 0.081(5) 0.000 0.000 0.006(2)
C00B 0.017(3) 0.017(3) 0.039(4) 0.000 0.000 0.000(2)
C00C 0.020(3) 0.028(3) 0.018(3) 0.000 0.000 -0.003(2)
C00D 0.022(3) 0.022(3) 0.026(3) 0.000 0.000 -0.002(2)
C0 0.023(10) 0.028(12) 0.044(10) 0.000 0.000 -0.008(6)
C00F 0.045(19) 0.045(18) 0.045(18) 0.000 0.000 0.000(5)
C00G 0.026(3) 0.018(3) 0.031(4) 0.000 0.000 0.004(2)
C00H 0.024(3) 0.021(3) 0.043(4) 0.000 0.000 0.001(3)
O12 0.024(4) 0.031(4) 0.025(4) 0.008(3) 0.007(3) -0.004(3)
O00L 0.033(4) 0.028(4) 0.027(3) -0.012(3) -0.002(3) -0.011(3)
O00M 0.018(3) 0.030(4) 0.069(5) -0.022(3) -0.007(3) 0.008(3)
O00Q 0.057(5) 0.028(4) 0.046(5) 0.007(3) -0.035(4) -0.002(4)
O00S 0.060(5) 0.027(4) 0.024(4) 0.007(3) 0.024(4) 0.020(4)
C00U 0.018(3) 0.017(3) 0.025(4) -0.001(3) 0.001(3) -0.006(3)
C00V 0.019(5) 0.028(5) 0.028(5) -0.005(4) 0.003(4) -0.001(4)
C00W 0.020(5) 0.022(5) 0.017(5) -0.002(4) 0.000(4) 0.005(3)
C00X 0.020(4) 0.025(5) 0.018(5) -0.002(4) 0.001(3) -0.001(4)
O1 0.048(4) 0.028(4) 0.013(3) -0.001(3) 0.006(3) -0.010(3)
C010 0.020(5) 0.018(4) 0.038(6) -0.001(4) 0.002(4) 0.007(3)
C011 0.020(4) 0.019(4) 0.027(5) 0.002(3) 0.009(3) -0.001(3)
O2 0.031(4) 0.031(4) 0.060(6) -0.016(3) 0.010(3) -0.009(3)
Dy2 0.035(3) 0.034(3) 0.0396(14) 0.000(2) 0.000(2) 0.002(2)
O10 0.033(4) 0.068(6) 0.041(5) 0.009(4) -0.020(3) -0.026(4)
C14 0.032(6) 0.040(6) 0.029(6) 0.006(4) 0.001(4) -0.009(4)
O18 0.041(4) 0.031(4) 0.051(5) 0.005(3) 0.025(4) 0.000(3)
C2 0.025(5) 0.022(5) 0.026(5) -0.003(4) -0.007(4) -0.003(4)
O4 0.012(5) 0.027(6) 0.020(4) 0.004(4) -0.006(4) -0.009(4)
C1A 0.029(10) 0.047(11) 0.027(8) 0.000 0.000 -0.016(10)
O7 0.040(6) 0.034(6) 0.034(5) 0.000 0.000 0.022(5)
O6 0.010(6) 0.078(11) 0.034(6) 0.000 0.000 -0.006(7)
O5 0.019(7) 0.032(12) 0.037(7) 0.000 0.000 -0.014(5)
Cl2 0.020(7) 0.016(6) 0.04(2) -0.003(7) -0.002(6) 0.004(5)
O33 0.036(17) 0.021(12) 0.030(10) 0.000 0.000 -0.021(15)
C35 0.029(9) 0.032(9) 0.021(7) 0.000 0.000 -0.007(7)
O11 0.017(4) 0.024(5) 0.021(4) -0.003(3) -0.001(3) 0.000(4)
O13 0.030(4) 0.030(4) 0.029(4) 0.000(3) 0.014(3) 0.003(3)
O3 0.059(9) 0.057(9) 0.030(7) 0.029(7) -0.024(7) -0.045(8)
Cl8 0.14(3) 0.08(2) 0.047(15) 0.026(14) -0.021(17) -0.035(19)
Cl2A 0.017(9) 0.13(3) 0.05(2) 0.000(14) -0.007(8) -0.005(12)

loop_
_atom_type_symbol
_atom_type_description
_atom_type_scat_dispersion_real
_atom_type_scat_dispersion_imag
_atom_type_scat_source
C C 0.0181 0.0091 'International Tables Vol C Tables 4.2.6.8 and 6.1.1.4'
H H 0.0000 0.0000 'International Tables Vol C Tables 4.2.6.8 and 6.1.1.4'
Cl Cl 0.3639 0.7018 'International Tables Vol C Tables 4.2.6.8 and 6.1.1.4'
Dy Dy -9.8046 9.8477 'International Tables Vol C Tables 4.2.6.8 and 6.1.1.4'
O O 0.0492 0.0322 'International Tables Vol C Tables 4.2.6.8 and 6.1.1.4'

loop_
_geom_angle_atom_site_label_1
_geom_angle_atom_site_label_2
_geom_angle_atom_site_label_3
_geom_angle
_geom_angle_site_symmetry_1
_geom_angle_site_symmetry_3
_geom_angle_publ_flag
O007 Dy01 O11B 76.9(3) . 6_556 ?
O007 Dy01 O11B 76.9(3) . . ?
O007 Dy01 O1 141.27(15) . . ?
O007 Dy01 O1 141.27(15) . 6_556 ?
O007 Dy01 O11 84.7(3) . . ?
O007 Dy01 O11 84.7(3) . 6_556 ?
O00L Dy01 O11B 85.6(4) 6_556 6_556 ?
O00L Dy01 O11B 135.5(4) . 6_556 ?
O00L Dy01 O007 131.92(19) 6_556 . ?
O00L Dy01 O007 131.93(19) . . ?
O00L Dy01 O00L 50.0(3) 6_556 . ?
O00L Dy01 O1 30.9(2) 6_556 6_556 ?
O00L Dy01 O1 70.1(2) . 6_556 ?
O00L Dy01 O11 130.8(4) 6_556 6_556 ?
O00L Dy01 O11 130.8(4) . . ?
O00L Dy01 O11 81.7(4) . 6_556 ?
O00L Dy01 O11 81.7(4) 6_556 . ?
O00L Dy01 O13 51.9(3) 6_556 6_556 ?
O00L Dy01 O13 78.8(3) . 6_556 ?
O1 Dy01 O11B 141.7(3) 6_556 . ?
O1 Dy01 O11B 68.9(4) . . ?
O2 Dy01 O11B 99.9(4) . . ?
O2 Dy01 O007 137.0(2) . . ?
O2 Dy01 O1 68.5(2) . . ?
O11 Dy01 O11 141.7(7) . 6_556 ?
O13 Dy01 O11B 131.3(4) 6_556 . ?
O13 Dy01 O11B 74.1(4) . . ?
O13 Dy01 O007 80.1(2) . . ?
O13 Dy01 O007 80.1(2) 6_556 . ?
O13 Dy01 O1 73.7(3) . . ?
O13 Dy01 O1 109.4(3) 6_556 . ?
O13 Dy01 O2 141.1(3) . . ?
O13 Dy01 O2 125.6(3) 6_556 . ?
O13 Dy01 O13 60.0(4) 6_556 . ?
O005 Dy02 O0 69.3(4) . . ?
O005 Dy02 O0 69.3(4) . 6_556 ?
O005 Dy02 O10 108.7(2) . . ?
O005 Dy02 O10 108.7(2) . 6_556 ?
O005 Dy02 O4 73.2(3) . 6_556 ?
O0 Dy02 O0 138.6(8) 6_556 . ?
O0 Dy02 O4 10.3(3) 6_556 6_556 ?
O0 Dy02 O4 140.8(2) . 6_556 ?
O00M Dy02 O005 68.9(2) 6_556 . ?
O00M Dy02 O005 68.9(2) . . ?
O00M Dy02 O0 97.0(3) 6_556 . ?
O00M Dy02 O0 97.0(3) . 6_556 ?
O00M Dy02 O0 69.4(3) . . ?
O00M Dy02 O0 69.4(3) 6_556 6_556 ?
O00M Dy02 O00M 29.4(4) 6_556 . ?
O00M Dy02 O10 46.9(3) 6_556 6_556 ?
O00M Dy02 O10 68.4(3) . 6_556 ?
O00M Dy02 O4 79.6(3) 6_556 6_556 ?
O00M Dy02 O4 107.2(3) . 6_556 ?
O00Q Dy02 O005 142.7(2) . . ?
O00Q Dy02 O005 142.7(2) 6_556 . ?
O00Q Dy02 O00Q 55.5(4) 6_556 . ?
O00Q Dy02 O10 108.2(3) 6_556 . ?
O00Q Dy02 O10 74.5(3) . . ?
O10 Dy02 O10 77.1(3) 6_556 . ?
O18 Dy02 O005 140.1(2) 6_556 . ?
O18 Dy02 O005 140.1(2) . . ?
O18 Dy02 O0 133.9(4) 6_556 . ?
O18 Dy02 O0 82.0(4) . . ?
O18 Dy02 O0 133.9(4) . 6_556 ?
O18 Dy02 O0 82.0(4) 6_556 6_556 ?
O18 Dy02 O00M 75.5(3) 6_556 6_556 ?
O18 Dy02 O00M 75.5(3) . . ?
O18 Dy02 O00M 88.6(3) 6_556 . ?
O18 Dy02 O00M 88.6(3) . 6_556 ?
O18 Dy02 O10 31.5(3) 6_556 6_556 ?
O18 Dy02 O10 72.7(3) . 6_556 ?
O18 Dy02 O18 52.9(4) 6_556 . ?
O18 Dy02 O4 136.3(4) . 6_556 ?
O18 Dy02 O4 83.5(4) 6_556 6_556 ?
C00G O004 Dy02 111.9(4) . . ?
C00B O005 Dy02 115.9(4) . . ?
C00X O11B Dy01 113.0(10) . . ?
C00D O007 Dy01 115.4(4) . . ?
C00C O008 Dy01 112.1(4) . . ?
C00W O0 Dy02 115.6(10) . . ?
O005 C00B C00D 131.0(6) . . ?
O005 C00B C00G 121.5(6) . . ?
C00D C00B C00G 107.5(5) . . ?
O008 C00C C00D 121.7(6) . . ?
O008 C00C C00H 128.6(6) . . ?
C00D C00C C00H 109.6(6) . . ?
O007 C00D C00B 129.5(6) . . ?
O007 C00D C00C 121.8(6) . . ?
C00B C00D C00C 108.8(6) . . ?
C011 C0 C011 107.2(16) 6 . ?
O6 C0 C011 124.2(11) . . ?
O6 C0 C011 124.2(11) . 6 ?
C010 C00F C010 107(6) . 6_557 ?
O7 C00F C010 127(3) . 6_557 ?
O7 C00F C010 127(3) . . ?
O004 C00G C00B 121.9(6) . . ?
O004 C00G C00H 128.5(6) . . ?
C00B C00G C00H 109.6(6) . . ?
O00A C00H C00C 127.4(6) . . ?
O00A C00H C00G 128.1(6) . . ?
C00C C00H C00G 104.5(5) . . ?
C011 O12 Dy01 111.9(6) . . ?
Dy01 O00L H00A 109.4 . . ?
Dy01 O00L H00B 114.7 . . ?
H00A O00L H00B 99.3 . . ?
Dy02 O00M H00C 109.3 . . ?
Dy02 O00M H00D 129.9 . . ?
H00C O00M H00D 92.3 . . ?
Dy02 O00Q H00E 108.1 . . ?
Dy02 O00Q H00F 112.4 . . ?
H00E O00Q H00F 91.1 . . ?
C010 O00S Dy02 115.1(6) . . ?
C00U C00U C011 108.8(5) 6 . ?
O11 C00U C00U 130.2(8) . 6 ?
O11 C00U C011 121.0(11) . . ?
C00V C00V C14 107.3(6) 6_557 . ?
O4 C00V C14 120.9(11) . . ?
O0 C00W C00W 132.0(8) . 6_557 ?
O0 C00W C010 121.3(10) . . ?
C00W C00W C010 106.6(6) 6_557 . ?
O11B C00X C2 120.5(11) . . ?
C00X C00X C2 108.1(5) 6_557 . ?
C2 O1 Dy01 114.5(6) . . ?
C00F C010 C00W 110(3) . . ?
O00S C010 C00F 131(3) . . ?
O00S C010 C00W 119.0(8) . . ?
O12 C011 C0 129.7(11) . . ?
O12 C011 C00U 123.5(9) . . ?
C00U C011 C0 106.5(10) . . ?
Dy01 O2 H2A 109.3 . . ?
Dy01 O2 H2B 139.1 . . ?
H2A O2 H2B 105.1 . . ?
Cl2 Dy2 Cl2A 115.5(11) . . ?
Cl8 Dy2 Cl2 141.8(19) . . ?
Cl8 Dy2 Cl2A 97.2(17) . . ?
C14 O10 Dy02 114.9(6) . . ?
O10 C14 C00V 121.3(9) . . ?
O10 C14 C1A 128.1(11) . . ?
C1A C14 C00V 110.6(10) . . ?
Dy02 O18 H18A 109.5 . . ?
Dy02 O18 H18B 109.2 . . ?
H18A O18 H18B 104.5 . . ?
O1 C2 C00X 121.9(8) . . ?
O1 C2 C35 129.9(10) . . ?
C35 C2 C00X 108.2(9) . . ?
C00V O4 Dy02 113.3(9) . . ?
O5 C1A C14 127.8(7) . . ?
C2 C35 C2 107.4(13) 6_557 . ?
O33 C35 C2 126.3(7) . . ?
C00U O11 Dy01 114.6(9) . . ?
Dy01 O13 H13A 113.4 . . ?
Dy01 O13 H13B 112.6 . . ?
H13A O13 H13B 100.3 . . ?
H3A O3 H3B 99.7 . . ?

loop_
_geom_bond_atom_site_label_1
_geom_bond_atom_site_label_2
_geom_bond_distance
_geom_bond_site_symmetry_2
_geom_bond_publ_flag
Dy01 O11B 2.464(18) . ?
Dy01 O11B 2.464(18) 6_556 ?
Dy01 O007 2.391(4) . ?
Dy01 O00L 2.343(6) 6_556 ?
Dy01 O00L 2.343(6) . ?
Dy01 O1 2.448(7) . ?
Dy01 O1 2.448(7) 6_556 ?
Dy01 O2 2.356(7) . ?
Dy01 O11 2.474(17) 6_556 ?
Dy01 O11 2.474(17) . ?
Dy01 O13 2.348(7) . ?
Dy01 O13 2.348(7) 6_556 ?
Dy02 O005 2.392(5) . ?
Dy02 O0 2.455(17) 6_556 ?
Dy02 O0 2.455(17) . ?
Dy02 O00M 2.372(6) . ?
Dy02 O00M 2.372(6) 6_556 ?
Dy02 O00Q 2.341(7) 6_556 ?
Dy02 O00Q 2.341(7) . ?
Dy02 O10 2.418(8) . ?
Dy02 O10 2.418(8) 6_556 ?
Dy02 O18 2.367(7) 6_556 ?
Dy02 O18 2.367(7) . ?
Dy02 O4 2.476(14) 6_556 ?
O004 C00G 1.252(8) . ?
O005 C00B 1.249(8) . ?
O11B C00X 1.296(18) . ?
O007 C00D 1.269(8) . ?
O008 C00C 1.256(8) . ?
O0 C00W 1.266(17) . ?
O00A C00H 1.218(9) . ?
C00B C00D 1.423(9) . ?
C00B C00G 1.452(9) . ?
C00C C00D 1.443(9) . ?
C00C C00H 1.464(9) . ?
C0 C011 1.470(17) . ?
C0 C011 1.470(17) 6 ?
C0 O6 1.27(2) . ?
C00F C010 1.43(6) . ?
C00F C010 1.43(6) 6_557 ?
C00F O7 1.24(10) . ?
C00G C00H 1.476(9) . ?
O12 C011 1.245(12) . ?
O00L H00A 0.8701 . ?
O00L H00B 0.9242 . ?
O00M H00C 0.8699 . ?
O00M H00D 0.9416 . ?
O00Q H00E 0.9676 . ?
O00Q H00F 0.9469 . ?
O00S C010 1.259(13) . ?
C00U C00U 1.433(18) 6 ?
C00U C011 1.450(12) . ?
C00U O11 1.267(18) . ?
C00V C00V 1.41(2) 6_557 ?
C00V C14 1.454(14) . ?
C00V O4 1.258(17) . ?
C00W C00W 1.450(19) 6_557 ?
C00W C010 1.482(12) . ?
C00X C00X 1.419(18) 6_557 ?
C00X C2 1.463(13) . ?
O1 C2 1.243(11) . ?
O2 H2A 0.8701 . ?
O2 H2B 0.8698 . ?
Dy2 Cl2 2.072(19) . ?
Dy2 Cl8 2.064(19) . ?
Dy2 Cl2A 2.35(3) . ?
O10 C14 1.267(13) . ?
C14 C1A 1.438(15) . ?
O18 H18A 0.8709 . ?
O18 H18B 0.8700 . ?
C2 C35 1.443(13) . ?
C1A O5 1.268(18) . ?
O33 C35 1.23(5) . ?
O13 H13A 0.9494 . ?
O13 H13B 0.9464 . ?
O3 H3A 0.8740 . ?
O3 H3B 0.9759 . ?

loop_
_geom_torsion_atom_site_label_1
_geom_torsion_atom_site_label_2
_geom_torsion_atom_site_label_3
_geom_torsion_atom_site_label_4
_geom_torsion
_geom_torsion_site_symmetry_1
_geom_torsion_site_symmetry_2
_geom_torsion_site_symmetry_3
_geom_torsion_site_symmetry_4
_geom_torsion_publ_flag
Dy01 O11B C00X C00X 168.4(2) . . . 6_557 ?
Dy01 O11B C00X C2 -7.4(14) . . . . ?
Dy01 O007 C00D C00B 180.0 . . . . ?
Dy01 O007 C00D C00C 0.0 . . . . ?
Dy01 O008 C00C C00D 0.0 . . . . ?
Dy01 O008 C00C C00H 180.0 . . . . ?
Dy01 O12 C011 C0 -179(2) . . . . ?
Dy01 O12 C011 C00U 9.0(11) . . . . ?
Dy01 O1 C2 C00X 10.3(12) . . . . ?
Dy01 O1 C2 C35 -168.6(12) . . . . ?
Dy02 O004 C00G C00B 0.0 . . . . ?
Dy02 O004 C00G C00H 180.0 . . . . ?
Dy02 O005 C00B C00D 180.0 . . . . ?
Dy02 O005 C00B C00G 0.0 . . . . ?
Dy02 O0 C00W C00W -164.7(3) . . . 6_557 ?
Dy02 O0 C00W C010 12.5(15) . . . . ?
Dy02 O00S C010 C00F 169(6) . . . . ?
Dy02 O00S C010 C00W -9.3(12) . . . . ?
Dy02 O10 C14 C00V 6.6(14) . . . . ?
Dy02 O10 C14 C1A -171.9(14) . . . . ?
O004 C00G C00H O00A 0.0 . . . . ?
O004 C00G C00H C00C 180.0 . . . . ?
O005 C00B C00D O007 0.0 . . . . ?
O005 C00B C00D C00C 180.0 . . . . ?
O005 C00B C00G O004 0.0 . . . . ?
O005 C00B C00G C00H 180.0 . . . . ?
O11B C00X C2 O1 -2.0(16) . . . . ?
O11B C00X C2 C35 177.2(12) . . . . ?
O008 C00C C00D O007 0.0 . . . . ?
O008 C00C C00D C00B 180.0 . . . . ?
O008 C00C C00H O00A 0.0 . . . . ?
O008 C00C C00H C00G 180.0 . . . . ?
O0 C00W C010 C00F 179(5) . . . . ?
O0 C00W C010 O00S -2.1(16) . . . . ?
C00B C00G C00H O00A 180.0 . . . . ?
C00B C00G C00H C00C 0.0 . . . . ?
C00D C00B C00G O004 180.0 . . . . ?
C00D C00B C00G C00H 0.0 . . . . ?
C00D C00C C00H O00A 180.0 . . . . ?
C00D C00C C00H C00G 0.0 . . . . ?
C00G C00B C00D O007 180.0 . . . . ?
C00G C00B C00D C00C 0.0 . . . . ?
C00H C00C C00D O007 180.0 . . . . ?
C00H C00C C00D C00B 0.0 . . . . ?
C00U C00U C011 C0 9.4(16) 6 . . . ?
C00U C00U C011 O12 -176.8(7) 6 . . . ?
C00U C00U O11 Dy01 166.6(3) 6 . . . ?
C00V C00V C14 O10 -178.2(9) 6_557 . . . ?
C00V C00V C14 C1A 0.5(13) 6_557 . . . ?
C00V C00V O4 Dy02 171.2(2) 6_557 . . . ?
C00V C14 C1A C14 -1(2) . . . 6_557 ?
C00V C14 C1A O5 -177(2) . . . . ?
C00W C00W C010 C00F -3(5) 6_557 . . . ?
C00W C00W C010 O00S 175.8(8) 6_557 . . . ?
C00X C00X C2 O1 -178.7(8) 6_557 . . . ?
C00X C00X C2 C35 0.4(10) 6_557 . . . ?
C00X C2 C35 C2 -0.7(17) . . . 6_557 ?
C00X C2 C35 O33 -177(4) . . . . ?
O1 C2 C35 C2 178.3(7) . . . 6_557 ?
O1 C2 C35 O33 2(4) . . . . ?
C010 C00F C010 O00S -174(2) 6_557 . . . ?
C010 C00F C010 C00W 5(7) 6_557 . . . ?
C011 C0 C011 O12 171.6(10) 6 . . . ?
C011 C0 C011 C00U -15(3) 6 . . . ?
C011 C00U O11 Dy01 -9.4(14) . . . . ?
O10 C14 C1A C14 177.8(9) . . . 6_557 ?
O10 C14 C1A O5 2(4) . . . . ?
C14 C00V O4 Dy02 -8.6(15) . . . . ?
O4 C00V C14 O10 1.7(18) . . . . ?
O4 C00V C14 C1A -179.6(14) . . . . ?
O7 C00F C010 O00S 2(13) . . . . ?
O7 C00F C010 C00W -180(8) . . . . ?
O6 C0 C011 O12 15(4) . . . . ?
O6 C0 C011 C00U -172(3) . . . . ?
O11 C00U C011 C0 -173.9(18) . . . . ?
O11 C00U C011 O12 0.0(15) . . . . ?

loop_
_smtbx_masks_void_nr
_smtbx_masks_void_average_x
_smtbx_masks_void_average_y
_smtbx_masks_void_average_z
_smtbx_masks_void_volume
_smtbx_masks_void_count_electrons
_smtbx_masks_void_content
1 0.000 0.000 -0.595 613.0 149.8 '16 H2O'
2 0.069 -0.553 0.000 644.6 166.7 '16 H2O'
